data_4003306
loop_
_publ_author_name
'Yoshida, Yusuke'
'Inoue, Katsuya'
'Kikuchi, Koichi'
'Kurmoo, Mohamedally'

_publ_section_title
;
 Biomimetic Transformation by a Crystal of a Chiral MnII--CrIII
 Ferrimagnetic Prussian Blue Analogue
;
_journal_issue 19
_journal_name_full 'Chemistry of Materials'
_journal_page_first 7029
_journal_paper_doi 10.1021/acs.chemmater.6b02852
_journal_volume 28
_journal_year 2016
_chemical_absolute_configuration rm
_chemical_formula_sum 'C9 H15 Cr Mn N8 O2'
_chemical_formula_weight 374.23
_space_group_IT_number 19
_space_group_name_Hall 'P 2ac 2ab'
_space_group_name_H-M_alt 'P 21 21 21'
_symmetry_cell_setting orthorhombic
_symmetry_space_group_name_H-M 'P 21 21 21'
_atom_sites_solution_hydrogens geom
_atom_sites_solution_primary direct
_atom_sites_solution_secondary difmap
_audit_creation_method SHELXL-97
_cell_angle_alpha 90.00
_cell_angle_beta 90.00
_cell_angle_gamma 90.00
_cell_formula_units_Z 4
_cell_length_a 7.4503(16)
_cell_length_b 14.465(3)
_cell_length_c 15.649(3)
_cell_measurement_reflns_used 801
_cell_measurement_temperature 330
_cell_measurement_theta_max 27.257
_cell_measurement_theta_min 2.603
_cell_volume 1686.5(6)
_computing_cell_refinement 'Bruker SMART'
_computing_data_collection 'Bruker SMART'
_computing_data_reduction 'Bruker SHELXTL'
_computing_molecular_graphics 'Bruker SHELXTL'
_computing_publication_material 'Bruker SHELXTL'
_computing_structure_refinement 'SHELXL-97 (Sheldrick, 1997)'
_computing_structure_solution 'SHELXS-97 (Sheldrick, 1990)'
_diffrn_ambient_temperature 330
_diffrn_detector_area_resol_mean 8.366
_diffrn_measured_fraction_theta_full 0.984
_diffrn_measured_fraction_theta_max 0.910
_diffrn_measurement_device_type 'CCD area detector'
_diffrn_measurement_method 'phi and omega scans'
_diffrn_radiation_monochromator graphite
_diffrn_radiation_source 'fine-focus sealed tube'
_diffrn_radiation_type MoK\a
_diffrn_radiation_wavelength 0.71073
_diffrn_reflns_av_R_equivalents 0.0191
_diffrn_reflns_av_sigmaI/netI 0.0464
_diffrn_reflns_limit_h_max 9
_diffrn_reflns_limit_h_min -7
_diffrn_reflns_limit_k_max 19
_diffrn_reflns_limit_k_min -15
_diffrn_reflns_limit_l_max 18
_diffrn_reflns_limit_l_min -20
_diffrn_reflns_number 5794
_diffrn_reflns_theta_full 25.00
_diffrn_reflns_theta_max 28.30
_diffrn_reflns_theta_min 2.60
_exptl_absorpt_coefficient_mu 1.408
_exptl_absorpt_correction_T_max 1.000000
_exptl_absorpt_correction_T_min 0.822931
_exptl_absorpt_correction_type empirical
_exptl_absorpt_process_details 'SADABS (Sheldrich, G. M. (1996))'
_exptl_crystal_colour green
_exptl_crystal_density_diffrn 1.474
_exptl_crystal_density_method 'not measured'
_exptl_crystal_description needle
_exptl_crystal_F_000 760
_exptl_crystal_size_max 0.5
_exptl_crystal_size_mid 0.2
_exptl_crystal_size_min 0.1
_refine_diff_density_max 0.503
_refine_diff_density_min -0.487
_refine_diff_density_rms 0.080
_refine_ls_abs_structure_details 'Flack H D (1983), Acta Cryst. A39, 876-881'
_refine_ls_abs_structure_Flack 0.02(4)
_refine_ls_extinction_method none
_refine_ls_goodness_of_fit_ref 0.981
_refine_ls_hydrogen_treatment constr
_refine_ls_matrix_type full
_refine_ls_number_parameters 192
_refine_ls_number_reflns 3583
_refine_ls_number_restraints 0
_refine_ls_restrained_S_all 0.981
_refine_ls_R_factor_all 0.0505
_refine_ls_R_factor_gt 0.0371
_refine_ls_shift/su_max 0.000
_refine_ls_shift/su_mean 0.000
_refine_ls_structure_factor_coef Fsqd
_refine_ls_weighting_details 'calc w=1/[\s^2^(Fo^2^)+(0.0503P)^2^+0.0000P] where P=(Fo^2^+2Fc^2^)/3'
_refine_ls_weighting_scheme calc
_refine_ls_wR_factor_gt 0.0904
_refine_ls_wR_factor_ref 0.0942
_reflns_number_gt 2814
_reflns_number_total 3583
_reflns_threshold_expression >2sigma(I)
_cod_data_source_file cm6b02852_si_002.cif
_cod_data_source_block 2_HTP
_cod_original_cell_volume 1686.4(6)
_cod_original_sg_symbol_H-M P2(1)2(1)2(1)
_cod_database_code 4003306

loop_
_symmetry_equiv_pos_as_xyz
'x, y, z'
'-x+1/2, -y, z+1/2'
'x+1/2, -y+1/2, -z'
'-x, y+1/2, -z+1/2'

loop_
_atom_site_label
_atom_site_type_symbol
_atom_site_fract_x
_atom_site_fract_y
_atom_site_fract_z
_atom_site_U_iso_or_equiv
_atom_site_adp_type
_atom_site_occupancy
_atom_site_symmetry_multiplicity
_atom_site_calc_flag
_atom_site_refinement_flags
Cr1 Cr 0.49899(16) 0.24610(3) 0.23602(3) 0.02498(13) Uani 1 1 d .
Mn1 Mn -0.01120(7) 0.49240(3) 0.32432(3) 0.02719(13) Uani 1 1 d .
C1 C 0.2973(7) 0.3341(4) 0.2766(3) 0.0371(11) Uani 1 1 d .
N1 N 0.1940(6) 0.3863(3) 0.2992(3) 0.0505(12) Uani 1 1 d .
C2 C 0.6822(7) 0.3346(4) 0.2939(3) 0.0375(12) Uani 1 1 d .
N2 N -0.2230(6) 0.3858(3) 0.3249(3) 0.0507(11) Uani 1 1 d .
C3 C 0.7019(7) 0.1566(4) 0.1977(3) 0.0333(11) Uani 1 1 d .
N3 N 0.1937(6) 0.6026(3) 0.3204(3) 0.0448(11) Uani 1 1 d .
C4 C 0.3177(6) 0.1558(3) 0.1799(3) 0.0342(11) Uani 1 1 d .
N4 N -0.2220(6) 0.6005(3) 0.3458(3) 0.0478(12) Uani 1 1 d .
C5 C 0.5243(8) 0.3197(2) 0.1230(3) 0.0461(11) Uani 1 1 d .
N5 N 0.5359(9) 0.3591(3) 0.0604(3) 0.0896(19) Uani 1 1 d .
C6 C 0.4753(7) 0.1705(2) 0.3462(2) 0.0386(9) Uani 1 1 d .
N6 N 0.4621(7) 0.1276(3) 0.4076(2) 0.0662(13) Uani 1 1 d .
N7 N 0.5668(5) 0.4972(3) 0.6813(2) 0.0737(12) Uani 1 1 d .
H1 H 0.5669 0.5554 0.6610 0.088 Uiso 1 1 calc R
H2 H 0.6799 0.4761 0.6759 0.088 Uiso 1 1 calc R
N8 N 0.4459(5) 0.5065(3) 0.4758(3) 0.0779(12) Uani 1 1 d .
H3 H 0.5014 0.5036 0.4255 0.117 Uiso 1 1 calc R
H4 H 0.4622 0.5622 0.4986 0.117 Uiso 1 1 calc R
H5 H 0.3291 0.4964 0.4685 0.117 Uiso 1 1 calc R
C7 C 0.4650(7) 0.4467(5) 0.6269(3) 0.097(2) Uani 1 1 d .
H6 H 0.3465 0.4745 0.6260 0.116 Uiso 1 1 calc R
H7 H 0.4518 0.3857 0.6517 0.116 Uiso 1 1 calc R
C8 C 0.5225(7) 0.4337(4) 0.5350(3) 0.0707(14) Uani 1 1 d .
H8 H 0.6538 0.4363 0.5321 0.085 Uiso 1 1 calc R
C9 C 0.4623(12) 0.3398(4) 0.5073(4) 0.114(3) Uani 1 1 d .
H9 H 0.4930 0.3306 0.4483 0.171 Uiso 1 1 calc R
H10 H 0.3346 0.3349 0.5142 0.171 Uiso 1 1 calc R
H11 H 0.5205 0.2937 0.5416 0.171 Uiso 1 1 calc R
O1 O 0.4947(13) 0.6814(3) 0.5556(3) 0.173(2) Uani 1 1 d .
O2 O 0.0494(3) 0.48956(16) 0.46356(15) 0.0387(6) Uani 1 1 d .

loop_
_atom_site_aniso_label
_atom_site_aniso_U_11
_atom_site_aniso_U_22
_atom_site_aniso_U_33
_atom_site_aniso_U_23
_atom_site_aniso_U_13
_atom_site_aniso_U_12
Cr1 0.0229(2) 0.0201(2) 0.0319(2) 0.00019(19) 0.0002(4) 0.0008(2)
Mn1 0.0228(2) 0.0260(2) 0.0327(2) -0.00044(19) 0.0007(3) -0.0001(3)
C1 0.033(2) 0.034(3) 0.044(3) -0.008(2) -0.001(2) 0.0045(18)
N1 0.037(2) 0.048(3) 0.067(3) -0.013(2) 0.003(2) 0.0112(18)
C2 0.030(2) 0.037(3) 0.046(3) 0.000(2) 0.0015(19) 0.0001(18)
N2 0.039(2) 0.046(3) 0.068(3) -0.008(2) -0.008(2) -0.0139(18)
C3 0.033(2) 0.032(3) 0.034(2) -0.0019(19) 0.0000(17) 0.0003(19)
N3 0.041(2) 0.042(2) 0.052(2) 0.007(2) 0.0040(19) -0.0145(17)
C4 0.031(2) 0.031(3) 0.041(2) 0.005(2) -0.001(2) -0.0005(17)
N4 0.038(2) 0.048(3) 0.057(3) 0.000(2) -0.008(2) 0.0094(18)
C5 0.052(3) 0.0375(18) 0.049(2) 0.0065(17) 0.004(3) 0.005(2)
N5 0.131(6) 0.076(3) 0.061(2) 0.033(2) 0.017(3) 0.011(3)
C6 0.038(3) 0.0340(16) 0.044(2) 0.0037(15) 0.001(2) -0.0020(19)
N6 0.077(4) 0.064(2) 0.057(2) 0.0247(19) 0.006(2) 0.004(2)
N7 0.060(2) 0.116(4) 0.045(2) -0.022(2) 0.0052(18) 0.000(3)
N8 0.057(2) 0.117(3) 0.059(2) 0.001(3) -0.0010(19) -0.018(3)
C7 0.056(4) 0.182(6) 0.053(3) -0.020(4) 0.002(3) -0.021(4)
C8 0.043(3) 0.125(4) 0.044(2) -0.014(3) -0.003(3) 0.008(3)
C9 0.149(8) 0.109(5) 0.084(4) -0.010(4) 0.007(5) 0.026(6)
O1 0.252(7) 0.092(3) 0.174(5) 0.020(3) -0.028(7) -0.028(6)
O2 0.0459(14) 0.0409(13) 0.0293(13) 0.0006(11) 0.0004(10) 0.0027(12)

loop_
_atom_type_symbol
_atom_type_description
_atom_type_scat_dispersion_real
_atom_type_scat_dispersion_imag
_atom_type_scat_source
C C 0.0033 0.0016 'International Tables Vol C Tables 4.2.6.8 and 6.1.1.4'
H H 0.0000 0.0000 'International Tables Vol C Tables 4.2.6.8 and 6.1.1.4'
N N 0.0061 0.0033 'International Tables Vol C Tables 4.2.6.8 and 6.1.1.4'
O O 0.0106 0.0060 'International Tables Vol C Tables 4.2.6.8 and 6.1.1.4'
Cr Cr 0.3209 0.6236 'International Tables Vol C Tables 4.2.6.8 and 6.1.1.4'
Mn Mn 0.3368 0.7283 'International Tables Vol C Tables 4.2.6.8 and 6.1.1.4'

loop_
_geom_angle_atom_site_label_1
_geom_angle_atom_site_label_2
_geom_angle_atom_site_label_3
_geom_angle
_geom_angle_site_symmetry_1
_geom_angle_site_symmetry_3
C6 Cr1 C5 178.64(14) . .
C6 Cr1 C1 90.42(19) . .
C5 Cr1 C1 90.7(2) . .
C6 Cr1 C4 87.93(18) . .
C5 Cr1 C4 91.23(19) . .
C1 Cr1 C4 92.5(2) . .
C6 Cr1 C3 88.45(19) . .
C5 Cr1 C3 90.45(18) . .
C1 Cr1 C3 178.8(2) . .
C4 Cr1 C3 87.68(14) . .
C6 Cr1 C2 91.06(18) . .
C5 Cr1 C2 89.8(2) . .
C1 Cr1 C2 87.94(15) . .
C4 Cr1 C2 178.9(2) . .
C3 Cr1 C2 91.8(3) . .
N1 Mn1 N2 90.58(13) . .
N1 Mn1 N3 91.03(13) . .
N2 Mn1 N3 177.68(16) . .
N1 Mn1 O2 91.21(13) . .
N2 Mn1 O2 97.37(14) . .
N3 Mn1 O2 84.26(13) . .
N1 Mn1 N4 178.31(16) . .
N2 Mn1 N4 89.20(14) . .
N3 Mn1 N4 89.14(13) . .
O2 Mn1 N4 90.48(12) . .
N1 Mn1 N7 89.83(15) . 2_564
N2 Mn1 N7 85.43(16) . 2_564
N3 Mn1 N7 92.91(16) . 2_564
O2 Mn1 N7 177.00(12) . 2_564
N4 Mn1 N7 88.48(15) . 2_564
N1 C1 Cr1 176.0(5) . .
C1 N1 Mn1 172.1(5) . .
N2 C2 Cr1 177.1(5) 1_655 .
C2 N2 Mn1 154.4(5) 1_455 .
N3 C3 Cr1 175.0(5) 4_645 .
C3 N3 Mn1 167.1(5) 4_655 .
N4 C4 Cr1 174.1(5) 4_545 .
C4 N4 Mn1 150.6(4) 4 .
N5 C5 Cr1 178.8(5) . .
N6 C6 Cr1 179.5(4) . .
C7 N7 Mn1 123.4(4) . 2_565
C7 N7 H1 106.5 . .
Mn1 N7 H1 106.5 2_565 .
C7 N7 H2 106.5 . .
Mn1 N7 H2 106.5 2_565 .
H1 N7 H2 106.5 . .
C8 N8 H3 109.5 . .
C8 N8 H4 109.5 . .
H3 N8 H4 109.5 . .
C8 N8 H5 109.5 . .
H3 N8 H5 109.5 . .
H4 N8 H5 109.5 . .
N7 C7 C8 120.4(5) . .
N7 C7 H6 107.2 . .
C8 C7 H6 107.2 . .
N7 C7 H7 107.2 . .
C8 C7 H7 107.2 . .
H6 C7 H7 106.9 . .
N8 C8 C9 110.0(4) . .
N8 C8 C7 112.8(5) . .
C9 C8 C7 107.7(5) . .
N8 C8 H8 108.8 . .
C9 C8 H8 108.8 . .
C7 C8 H8 108.8 . .
C8 C9 H9 109.5 . .
C8 C9 H10 109.5 . .
H9 C9 H10 109.5 . .
C8 C9 H11 109.5 . .
H9 C9 H11 109.5 . .
H10 C9 H11 109.5 . .

loop_
_geom_bond_atom_site_label_1
_geom_bond_atom_site_label_2
_geom_bond_distance
_geom_bond_site_symmetry_2
Cr1 C6 2.050(4) .
Cr1 C5 2.072(4) .
Cr1 C1 2.069(5) .
Cr1 C4 2.074(5) .
Cr1 C3 2.078(5) .
Cr1 C2 2.080(5) .
Mn1 N1 2.201(4) .
Mn1 N2 2.207(4) .
Mn1 N3 2.208(4) .
Mn1 O2 2.226(2) .
Mn1 N4 2.242(4) .
Mn1 N7 2.282(4) 2_564
C1 N1 1.135(6) .
C2 N2 1.132(6) 1_655
N2 C2 1.132(6) 1_455
C3 N3 1.139(6) 4_645
N3 C3 1.139(6) 4_655
C4 N4 1.144(6) 4_545
N4 C4 1.144(6) 4
C5 N5 1.137(5) .
C6 N6 1.148(5) .
N7 C7 1.353(6) .
N7 Mn1 2.282(4) 2_565
N7 H1 0.9000 .
N7 H2 0.9000 .
N8 C8 1.514(6) .
N8 H3 0.8900 .
N8 H4 0.8900 .
N8 H5 0.8900 .
C7 C8 1.513(6) .
C7 H6 0.9700 .
C7 H7 0.9700 .
C8 C9 1.494(7) .
C8 H8 0.9800 .
C9 H9 0.9600 .
C9 H10 0.9600 .
C9 H11 0.9600 .

loop_
_geom_torsion_atom_site_label_1
_geom_torsion_atom_site_label_2
_geom_torsion_atom_site_label_3
_geom_torsion_atom_site_label_4
_geom_torsion
_geom_torsion_site_symmetry_1
_geom_torsion_site_symmetry_4
C6 Cr1 C1 N1 113(7) . .
C5 Cr1 C1 N1 -68(7) . .
C4 Cr1 C1 N1 -159(7) . .
C3 Cr1 C1 N1 100(14) . .
C2 Cr1 C1 N1 22(7) . .
Cr1 C1 N1 Mn1 89(8) . .
N2 Mn1 N1 C1 95(3) . .
N3 Mn1 N1 C1 -84(3) . .
O2 Mn1 N1 C1 -168(3) . .
N4 Mn1 N1 C1 12(7) . .
N7 Mn1 N1 C1 9(3) 2_564 .
C6 Cr1 C2 N2 -118(10) . 1_655
C5 Cr1 C2 N2 63(10) . 1_655
C1 Cr1 C2 N2 -28(10) . 1_655
C4 Cr1 C2 N2 -144(11) . 1_655
C3 Cr1 C2 N2 153(10) . 1_655
N1 Mn1 N2 C2 -75.5(11) . 1_455
N3 Mn1 N2 C2 59(5) . 1_455
O2 Mn1 N2 C2 -166.8(11) . 1_455
N4 Mn1 N2 C2 102.8(11) . 1_455
N7 Mn1 N2 C2 14.3(11) 2_564 1_455
C6 Cr1 C3 N3 36(5) . 4_645
C5 Cr1 C3 N3 -144(5) . 4_645
C1 Cr1 C3 N3 48(15) . 4_645
C4 Cr1 C3 N3 -52(5) . 4_645
C2 Cr1 C3 N3 127(5) . 4_645
N1 Mn1 N3 C3 75(2) . 4_655
N2 Mn1 N3 C3 -59(5) . 4_655
O2 Mn1 N3 C3 166(2) . 4_655
N4 Mn1 N3 C3 -103(2) . 4_655
N7 Mn1 N3 C3 -15(2) 2_564 4_655
C6 Cr1 C4 N4 -23(5) . 4_545
C5 Cr1 C4 N4 156(5) . 4_545
C1 Cr1 C4 N4 -114(5) . 4_545
C3 Cr1 C4 N4 65(5) . 4_545
C2 Cr1 C4 N4 2(16) . 4_545
N1 Mn1 N4 C4 -14(5) . 4
N2 Mn1 N4 C4 -96.6(9) . 4
N3 Mn1 N4 C4 81.8(9) . 4
O2 Mn1 N4 C4 166.0(9) . 4
N7 Mn1 N4 C4 -11.2(9) 2_564 4
C6 Cr1 C5 N5 56(32) . .
C1 Cr1 C5 N5 -89(25) . .
C4 Cr1 C5 N5 4(25) . .
C3 Cr1 C5 N5 91(25) . .
C2 Cr1 C5 N5 -177(100) . .
C5 Cr1 C6 N6 -5(62) . .
C1 Cr1 C6 N6 140(54) . .
C4 Cr1 C6 N6 47(54) . .
C3 Cr1 C6 N6 -40(54) . .
C2 Cr1 C6 N6 -132(54) . .
Mn1 N7 C7 C8 -172.6(4) 2_565 .
N7 C7 C8 N8 -91.8(6) . .
N7 C7 C8 C9 146.7(6) . .
